data_7241356
loop_
_publ_author_name
'Liu, Shan-Shan'
'Liu, Bin'
'Ding, Man-Man'
'Meng, Yin-Shan'
'Jing, Jia-Hui'
'Zhang, Yi-Quan'
'Wang, Xincheng'
'Lin, Shijing'

_publ_section_title
;
 Substituent effects of auxiliary ligand in mononuclear dibenzoylmethane
 DyIII/ErIII complexes: Single-molecule magnetic behavior and luminescence
 properties
;
_journal_name_full CrystEngComm
_journal_paper_doi 10.1039/D0CE01147A
_journal_year 2020
_chemical_formula_moiety 'C57 H45 Dy N2 O6'
_chemical_formula_sum 'C57 H45 Dy N2 O6'
_chemical_formula_weight 1016.45
_space_group_crystal_system monoclinic
_space_group_IT_number 14
_space_group_name_Hall '-P 2yn'
_space_group_name_H-M_alt 'P 1 21/n 1'
_atom_sites_solution_hydrogens geom
_atom_sites_solution_primary direct
_audit_creation_date 2019-06-20
_audit_creation_method
;
Olex2 1.2
(compiled 2018.05.29 svn.r3508 for OlexSys, GUI svn.r5506)
;
_audit_update_record
;
2020-06-28 deposited with the CCDC.	2020-10-05 downloaded from the CCDC.
;
_cell_angle_alpha 90
_cell_angle_beta 100.087(2)
_cell_angle_gamma 90
_cell_formula_units_Z 4
_cell_length_a 12.3320(3)
_cell_length_b 23.1470(5)
_cell_length_c 16.8143(4)
_cell_measurement_reflns_used 16235
_cell_measurement_temperature 180.00(10)
_cell_measurement_theta_max 29.2790
_cell_measurement_theta_min 2.2570
_cell_volume 4725.43(19)
_computing_molecular_graphics 'Olex2 (Dolomanov et al., 2009)'
_computing_publication_material 'Olex2 (Dolomanov et al., 2009)'
_computing_structure_refinement 'XL (Sheldrick, 2008)'
_computing_structure_solution 'XS (Sheldrick, 2008)'
_diffrn_ambient_temperature 180.0
_diffrn_measured_fraction_theta_full 0.999
_diffrn_measured_fraction_theta_max 0.914
_diffrn_measurement_device_type 'Bruker APEX-II CCD'
_diffrn_measurement_method '\f and \w scans'
_diffrn_radiation_monochromator graphite
_diffrn_radiation_type MoK\a
_diffrn_radiation_wavelength 0.71073
_diffrn_reflns_av_R_equivalents 0.0333
_diffrn_reflns_av_unetI/netI 0.0443
_diffrn_reflns_Laue_measured_fraction_full 0.999
_diffrn_reflns_Laue_measured_fraction_max 0.914
_diffrn_reflns_limit_h_max 16
_diffrn_reflns_limit_h_min -13
_diffrn_reflns_limit_k_max 31
_diffrn_reflns_limit_k_min -30
_diffrn_reflns_limit_l_max 22
_diffrn_reflns_limit_l_min -23
_diffrn_reflns_number 38906
_diffrn_reflns_point_group_measured_fraction_full 0.999
_diffrn_reflns_point_group_measured_fraction_max 0.914
_diffrn_reflns_theta_full 25.242
_diffrn_reflns_theta_max 29.364
_diffrn_reflns_theta_min 2.092
_diffrn_standards_number 0
_exptl_absorpt_coefficient_mu 1.635
_exptl_absorpt_correction_T_max 1.00000
_exptl_absorpt_correction_T_min 0.71302
_exptl_absorpt_correction_type multi-scan
_exptl_absorpt_process_details
'CrysAlisPro 1.171.39.29a (Rigaku Oxford Diffraction,     2015)                                                                                Empirical absorption correction using spherical               harmonics,                                                                         implemented in SCALE3 ABSPACK scaling algorithm.'
_exptl_crystal_density_diffrn 1.429
_exptl_crystal_description block
_exptl_crystal_F_000 2060
_exptl_crystal_size_max 0.28
_exptl_crystal_size_mid 0.09
_exptl_crystal_size_min 0.03
_refine_diff_density_max 0.601
_refine_diff_density_min -1.150
_refine_diff_density_rms 0.163
_refine_ls_extinction_method none
_refine_ls_goodness_of_fit_ref 1.091
_refine_ls_hydrogen_treatment constr
_refine_ls_matrix_type full
_refine_ls_number_parameters 597
_refine_ls_number_reflns 11875
_refine_ls_number_restraints 0
_refine_ls_restrained_S_all 1.091
_refine_ls_R_factor_all 0.0491
_refine_ls_R_factor_gt 0.0340
_refine_ls_shift/su_max 0.001
_refine_ls_shift/su_mean 0.000
_refine_ls_structure_factor_coef Fsqd
_refine_ls_weighting_details 'w=1/[\s^2^(Fo^2^)+(0.0479P)^2^+1.4701P] where P=(Fo^2^+2Fc^2^)/3'
_refine_ls_weighting_scheme calc
_refine_ls_wR_factor_gt 0.0861
_refine_ls_wR_factor_ref 0.0966
_reflns_Friedel_coverage 0.000
_reflns_number_gt 9485
_reflns_number_total 11875
_reflns_threshold_expression 'I > 2\s(I)'
_cod_data_source_file d0ce01147a2.cif
_cod_data_source_block 3_CCDC1
_cod_database_code 7241356
_shelx_shelxl_version_number 2014/7
_shelx_space_group_comment
;
The symmetry employed for this shelxl refinement is uniquely defined
by the following loop, which should always be used as a source of
symmetry information in preference to the above space-group names.
They are only intended as comments.
;
_shelx_estimated_absorpt_t_max 0.953
_shelx_estimated_absorpt_t_min 0.657
_olex2_refinement_description
;
1. Fixed Uiso
 At 1.2 times of:
  All C(H) groups
 At 1.5 times of:
  All C(H,H,H) groups
2.a Aromatic/amide H refined with riding coordinates:
 C44(H44), C32(H32), C2(H2), C20(H20), C52(H52), C46(H46), C41(H41), C43(H43),
 C30(H30), C54(H54), C55(H55), C29(H29), C47(H47), C12(H12), C39(H39), C17(H17),
  C24(H24), C45(H45), C26(H26), C28(H28), C42(H42), C27(H27), C5(H5), C21(H21),
 C15(H15), C11(H11), C49(H49), C14(H14), C13(H13), C23(H23), C22(H22), C8(H8),
 C35(H35), C9(H9), C7(H7), C38(H38), C36(H36), C37(H37), C6(H6)
2.b Idealised Me refined as rotating group:
 C57(H57A,H57B,H57C), C56(H56A,H56B,H56C)
;
_olex2_submission_special_instructions 'No special instructions were received'

loop_
_space_group_symop_operation_xyz
'x, y, z'
'-x+1/2, y+1/2, -z+1/2'
'-x, -y, -z'
'x-1/2, -y-1/2, z-1/2'

loop_
_atom_site_label
_atom_site_type_symbol
_atom_site_fract_x
_atom_site_fract_y
_atom_site_fract_z
_atom_site_U_iso_or_equiv
_atom_site_adp_type
_atom_site_occupancy
_atom_site_site_symmetry_order
_atom_site_calc_flag
_atom_site_refinement_flags_posn
_atom_site_refinement_flags_adp
_atom_site_refinement_flags_occupancy
_atom_site_disorder_assembly
_atom_site_disorder_group
Dy1 Dy 0.21028(2) 0.18924(2) 0.08348(2) 0.02493(5) Uani 1 1 d . . . . .
O5 O 0.06925(17) 0.13653(10) 0.12191(13) 0.0346(5) Uani 1 1 d . . . . .
C18 C 0.0532(2) 0.30823(13) 0.04337(17) 0.0268(6) Uani 1 1 d . . . . .
C44 C 0.4231(3) -0.01397(15) 0.38205(19) 0.0361(7) Uani 1 1 d . . . . .
H44 H 0.4108 -0.0442 0.4177 0.043 Uiso 1 1 calc R . . . .
O1 O 0.33154(17) 0.14735(10) 0.01088(12) 0.0314(5) Uani 1 1 d . . . . .
C34 C -0.0538(3) 0.08057(15) 0.18290(19) 0.0329(7) Uani 1 1 d . . . . .
C16 C 0.2329(2) 0.32056(12) 0.00015(16) 0.0225(6) Uani 1 1 d . . . . .
O4 O 0.07260(17) 0.25931(10) 0.07612(12) 0.0345(5) Uani 1 1 d . . . . .
O6 O 0.28998(16) 0.11388(9) 0.16515(12) 0.0290(5) Uani 1 1 d . . . . .
C1 C 0.3276(3) 0.12477(15) -0.05834(19) 0.0324(7) Uani 1 1 d . . . . .
N1 N 0.3965(2) 0.22308(11) 0.16184(14) 0.0276(5) Uani 1 1 d . . . . .
O2 O 0.10616(17) 0.16319(11) -0.04144(12) 0.0347(5) Uani 1 1 d . . . . .
C19 C 0.3136(2) 0.36126(13) -0.02723(16) 0.0250(6) Uani 1 1 d . . . . .
C33 C 0.2609(2) 0.08278(13) 0.21991(18) 0.0301(7) Uani 1 1 d . . . . .
O3 O 0.26707(17) 0.27016(9) 0.01838(12) 0.0298(5) Uani 1 1 d . . . . .
C40 C 0.3522(2) 0.05435(13) 0.27751(17) 0.0284(6) Uani 1 1 d . . . . .
N2 N 0.2170(2) 0.22447(11) 0.22914(14) 0.0311(6) Uani 1 1 d . . . . .
C50 C 0.4147(3) 0.22847(13) 0.24310(17) 0.0283(6) Uani 1 1 d . . . . .
C25 C -0.0569(2) 0.33484(13) 0.04915(17) 0.0260(6) Uani 1 1 d . . . . .
C32 C 0.1507(3) 0.07414(14) 0.22778(19) 0.0341(7) Uani 1 1 d . . . . .
H32 H 0.1360 0.0505 0.2709 0.041 Uiso 1 1 calc R . . . .
C51 C 0.3126(3) 0.23393(13) 0.27914(17) 0.0313(7) Uani 1 1 d . . . . .
C3 C 0.1266(3) 0.13851(14) -0.10546(18) 0.0328(7) Uani 1 1 d . . . . .
C2 C 0.2319(3) 0.12029(17) -0.1161(2) 0.0432(9) Uani 1 1 d . . . . .
H2 H 0.2383 0.1036 -0.1667 0.052 Uiso 1 1 calc R . . . .
C4 C 0.4330(3) 0.10027(15) -0.0777(2) 0.0365(8) Uani 1 1 d . . . . .
C20 C 0.4060(2) 0.33841(15) -0.05342(18) 0.0317(7) Uani 1 1 d . . . . .
H20 H 0.4165 0.2977 -0.0533 0.038 Uiso 1 1 calc R . . . .
C52 C 0.3164(3) 0.25038(15) 0.35945(19) 0.0405(8) Uani 1 1 d . . . . .
H52 H 0.3853 0.2552 0.3942 0.049 Uiso 1 1 calc R . . . .
C46 C 0.4851(3) 0.22367(14) 0.12562(17) 0.0316(7) Uani 1 1 d . . . . .
H46 H 0.4738 0.2211 0.0684 0.038 Uiso 1 1 calc R . . . .
C41 C 0.4603(3) 0.07281(15) 0.27893(19) 0.0347(7) Uani 1 1 d . . . . .
H41 H 0.4744 0.1023 0.2428 0.042 Uiso 1 1 calc R . . . .
C43 C 0.5285(3) 0.00522(16) 0.3818(2) 0.0404(8) Uani 1 1 d . . . . .
H43 H 0.5887 -0.0121 0.4167 0.048 Uiso 1 1 calc R . . . .
C31 C 0.0618(3) 0.09814(14) 0.17616(18) 0.0315(7) Uani 1 1 d . . . . .
C30 C -0.1152(2) 0.36907(14) -0.01160(18) 0.0306(7) Uani 1 1 d . . . . .
H30 H -0.0843 0.3778 -0.0581 0.037 Uiso 1 1 calc R . . . .
C54 C 0.1217(3) 0.25023(16) 0.3362(2) 0.0481(10) Uani 1 1 d . . . . .
H54 H 0.0535 0.2561 0.3539 0.058 Uiso 1 1 calc R . . . .
C55 C 0.1234(3) 0.23210(15) 0.2579(2) 0.0392(8) Uani 1 1 d . . . . .
H55 H 0.0553 0.2248 0.2232 0.047 Uiso 1 1 calc R . . . .
C29 C -0.2184(3) 0.39061(15) -0.0048(2) 0.0393(8) Uani 1 1 d . . . . .
H29 H -0.2585 0.4131 -0.0472 0.047 Uiso 1 1 calc R . . . .
C47 C 0.5915(3) 0.22777(14) 0.16686(18) 0.0342(7) Uani 1 1 d . . . . .
H47 H 0.6513 0.2292 0.1381 0.041 Uiso 1 1 calc R . . . .
C12 C -0.1627(3) 0.11408(18) -0.2155(3) 0.0570(11) Uani 1 1 d . . . . .
H12 H -0.2340 0.1086 -0.2025 0.068 Uiso 1 1 calc R . . . .
C39 C -0.0769(3) 0.03003(17) 0.2209(2) 0.0465(9) Uani 1 1 d . . . . .
H39 H -0.0189 0.0052 0.2449 0.056 Uiso 1 1 calc R . . . .
C17 C 0.1260(2) 0.33988(13) 0.00500(17) 0.0270(6) Uani 1 1 d . . . . .
H17 H 0.1023 0.3760 -0.0188 0.032 Uiso 1 1 calc R . . . .
C24 C 0.3015(3) 0.42090(14) -0.02693(19) 0.0334(7) Uani 1 1 d . . . . .
H24 H 0.2392 0.4374 -0.0094 0.040 Uiso 1 1 calc R . . . .
C45 C 0.3350(3) 0.01031(14) 0.33092(19) 0.0327(7) Uani 1 1 d . . . . .
H45 H 0.2624 -0.0030 0.3320 0.039 Uiso 1 1 calc R . . . .
C26 C -0.1022(3) 0.32403(16) 0.1177(2) 0.0384(8) Uani 1 1 d . . . . .
H26 H -0.0631 0.3009 0.1599 0.046 Uiso 1 1 calc R . . . .
C28 C -0.2628(3) 0.37934(15) 0.0637(2) 0.0409(8) Uani 1 1 d . . . . .
H28 H -0.3334 0.3940 0.0685 0.049 Uiso 1 1 calc R . . . .
C42 C 0.5468(3) 0.04910(17) 0.3316(2) 0.0426(8) Uani 1 1 d . . . . .
H42 H 0.6194 0.0633 0.3330 0.051 Uiso 1 1 calc R . . . .
C53 C 0.2193(4) 0.25968(16) 0.3882(2) 0.0493(10) Uani 1 1 d . . . . .
C27 C -0.2037(3) 0.34659(17) 0.1251(2) 0.0429(9) Uani 1 1 d . . . . .
H27 H -0.2331 0.3395 0.1728 0.052 Uiso 1 1 calc R . . . .
C5 C 0.5115(3) 0.07885(18) -0.0164(2) 0.0459(9) Uani 1 1 d . . . . .
H5 H 0.5006 0.0823 0.0380 0.055 Uiso 1 1 calc R . . . .
C21 C 0.4827(3) 0.37410(16) -0.0796(2) 0.0386(8) Uani 1 1 d . . . . .
H21 H 0.5442 0.3579 -0.0985 0.046 Uiso 1 1 calc R . . . .
C15 C 0.0432(3) 0.12693(15) -0.25351(19) 0.0387(8) Uani 1 1 d . . . . .
H15 H 0.1144 0.1304 -0.2674 0.046 Uiso 1 1 calc R . . . .
C11 C -0.0722(3) 0.12120(16) -0.1539(2) 0.0422(8) Uani 1 1 d . . . . .
H11 H -0.0820 0.1214 -0.0992 0.051 Uiso 1 1 calc R . . . .
C48 C 0.6111(3) 0.22989(14) 0.25072(18) 0.0352(7) Uani 1 1 d . . . . .
C49 C 0.5192(3) 0.23049(14) 0.28821(18) 0.0356(7) Uani 1 1 d . . . . .
H49 H 0.5286 0.2323 0.3455 0.043 Uiso 1 1 calc R . . . .
C14 C -0.0466(3) 0.12096(16) -0.3133(2) 0.0464(9) Uani 1 1 d . . . . .
H14 H -0.0376 0.1209 -0.3682 0.056 Uiso 1 1 calc R . . . .
C10 C 0.0319(3) 0.12796(14) -0.17244(19) 0.0318(7) Uani 1 1 d . . . . .
C57 C 0.2205(4) 0.2813(2) 0.4739(2) 0.0769(15) Uani 1 1 d . . . . .
H57A H 0.1938 0.2507 0.5059 0.115 Uiso 1 1 calc GR . . . .
H57B H 0.1726 0.3152 0.4725 0.115 Uiso 1 1 calc GR . . . .
H57C H 0.2959 0.2919 0.4985 0.115 Uiso 1 1 calc GR . . . .
C13 C -0.1492(3) 0.11500(16) -0.2943(2) 0.0485(9) Uani 1 1 d . . . . .
H13 H -0.2115 0.1115 -0.3361 0.058 Uiso 1 1 calc R . . . .
C23 C 0.3789(3) 0.45663(16) -0.0518(2) 0.0439(8) Uani 1 1 d . . . . .
H23 H 0.3697 0.4974 -0.0509 0.053 Uiso 1 1 calc R . . . .
C22 C 0.4694(3) 0.43321(17) -0.0780(2) 0.0458(9) Uani 1 1 d . . . . .
H22 H 0.5226 0.4579 -0.0950 0.055 Uiso 1 1 calc R . . . .
C8 C 0.5467(3) 0.0689(2) -0.1716(2) 0.0592(12) Uani 1 1 d . . . . .
H8 H 0.5595 0.0660 -0.2256 0.071 Uiso 1 1 calc R . . . .
C35 C -0.1393(3) 0.11606(17) 0.1497(3) 0.0521(10) Uani 1 1 d . . . . .
H35 H -0.1242 0.1512 0.1247 0.063 Uiso 1 1 calc R . . . .
C9 C 0.4527(3) 0.0955(2) -0.1569(2) 0.0522(11) Uani 1 1 d . . . . .
H9 H 0.4009 0.1106 -0.2005 0.063 Uiso 1 1 calc R . . . .
C56 C 0.7263(3) 0.2314(2) 0.2975(2) 0.0545(10) Uani 1 1 d . . . . .
H56A H 0.7570 0.1923 0.3016 0.082 Uiso 1 1 calc GR . . . .
H56B H 0.7255 0.2466 0.3517 0.082 Uiso 1 1 calc GR . . . .
H56C H 0.7719 0.2564 0.2696 0.082 Uiso 1 1 calc GR . . . .
C7 C 0.6221(3) 0.0467(2) -0.1103(3) 0.0600(12) Uani 1 1 d . . . . .
H7 H 0.6856 0.0274 -0.1217 0.072 Uiso 1 1 calc R . . . .
C38 C -0.1856(3) 0.0160(2) 0.2236(3) 0.0580(11) Uani 1 1 d . . . . .
H38 H -0.2016 -0.0182 0.2504 0.070 Uiso 1 1 calc R . . . .
C36 C -0.2468(3) 0.1010(2) 0.1526(3) 0.0660(13) Uani 1 1 d . . . . .
H36 H -0.3051 0.1259 0.1295 0.079 Uiso 1 1 calc R . . . .
C37 C -0.2701(3) 0.0509(2) 0.1882(3) 0.0579(11) Uani 1 1 d . . . . .
H37 H -0.3443 0.0401 0.1884 0.069 Uiso 1 1 calc R . . . .
C6 C 0.6059(3) 0.0524(2) -0.0324(3) 0.0578(11) Uani 1 1 d . . . . .
H6 H 0.6594 0.0382 0.0107 0.069 Uiso 1 1 calc R . . . .

loop_
_atom_site_aniso_label
_atom_site_aniso_U_11
_atom_site_aniso_U_22
_atom_site_aniso_U_33
_atom_site_aniso_U_23
_atom_site_aniso_U_13
_atom_site_aniso_U_12
Dy1 0.02742(8) 0.02856(8) 0.01961(8) 0.00434(6) 0.00630(5) 0.00446(6)
O5 0.0329(12) 0.0396(13) 0.0312(11) 0.0084(10) 0.0055(9) -0.0001(10)
C18 0.0249(14) 0.0351(17) 0.0207(14) -0.0015(13) 0.0047(11) 0.0042(13)
C44 0.0453(19) 0.0360(18) 0.0275(15) 0.0087(14) 0.0076(14) 0.0067(16)
O1 0.0321(11) 0.0387(13) 0.0224(10) -0.0049(10) 0.0023(9) 0.0034(10)
C34 0.0273(16) 0.0377(18) 0.0344(16) -0.0057(15) 0.0074(13) -0.0002(14)
C16 0.0255(14) 0.0273(15) 0.0146(12) -0.0003(11) 0.0031(11) 0.0017(12)
O4 0.0350(12) 0.0383(13) 0.0341(11) 0.0149(10) 0.0164(9) 0.0122(10)
O6 0.0334(11) 0.0277(11) 0.0266(10) 0.0078(9) 0.0074(9) 0.0024(9)
C1 0.0325(16) 0.0364(18) 0.0296(15) -0.0018(14) 0.0091(13) -0.0005(14)
N1 0.0367(14) 0.0279(13) 0.0189(11) 0.0014(11) 0.0065(10) -0.0006(11)
O2 0.0309(11) 0.0469(14) 0.0260(11) 0.0007(11) 0.0039(9) 0.0025(11)
C19 0.0197(13) 0.0332(16) 0.0203(13) 0.0017(13) -0.0015(11) 0.0002(12)
C33 0.0306(16) 0.0281(16) 0.0309(16) -0.0022(13) 0.0033(13) 0.0037(13)
O3 0.0320(11) 0.0303(12) 0.0295(11) 0.0080(9) 0.0122(9) 0.0100(9)
C40 0.0321(16) 0.0267(15) 0.0246(14) -0.0016(13) 0.0003(12) 0.0050(13)
N2 0.0416(15) 0.0292(14) 0.0248(12) 0.0030(11) 0.0122(11) 0.0061(12)
C50 0.0416(18) 0.0232(15) 0.0199(13) 0.0036(12) 0.0046(13) 0.0014(13)
C25 0.0212(14) 0.0285(15) 0.0285(15) -0.0012(13) 0.0049(12) 0.0015(12)
C32 0.0321(16) 0.0358(18) 0.0347(17) 0.0078(15) 0.0067(13) 0.0011(14)
C51 0.054(2) 0.0217(15) 0.0203(14) 0.0025(12) 0.0141(14) 0.0047(14)
C3 0.0353(17) 0.0384(18) 0.0246(15) 0.0007(14) 0.0047(13) -0.0016(15)
C2 0.0330(17) 0.064(2) 0.0330(17) -0.0148(18) 0.0062(14) -0.0011(17)
C4 0.0266(16) 0.0433(19) 0.0411(18) -0.0167(16) 0.0102(14) -0.0036(15)
C20 0.0241(15) 0.0372(18) 0.0328(16) 0.0017(15) 0.0021(12) 0.0026(14)
C52 0.063(2) 0.0372(19) 0.0218(15) -0.0005(14) 0.0086(15) 0.0061(17)
C46 0.0380(17) 0.0375(18) 0.0192(14) -0.0001(13) 0.0053(12) -0.0011(15)
C41 0.0340(17) 0.0380(18) 0.0320(16) 0.0036(15) 0.0052(13) -0.0008(15)
C43 0.0429(19) 0.043(2) 0.0315(17) 0.0027(16) -0.0032(15) 0.0128(17)
C31 0.0331(17) 0.0310(17) 0.0302(16) -0.0018(14) 0.0051(13) 0.0014(14)
C30 0.0227(14) 0.0361(17) 0.0328(16) 0.0050(14) 0.0046(12) -0.0005(13)
C54 0.067(3) 0.046(2) 0.0386(19) 0.0082(17) 0.0302(19) 0.018(2)
C55 0.050(2) 0.0363(18) 0.0359(17) 0.0054(15) 0.0213(16) 0.0082(16)
C29 0.0277(16) 0.0397(19) 0.049(2) 0.0142(17) 0.0017(15) 0.0029(15)
C47 0.0353(17) 0.0395(19) 0.0285(15) 0.0021(15) 0.0070(13) 0.0001(15)
C12 0.034(2) 0.049(2) 0.089(3) 0.004(2) 0.012(2) -0.0057(18)
C39 0.0339(19) 0.045(2) 0.058(2) 0.0048(19) 0.0005(17) -0.0022(16)
C17 0.0272(15) 0.0263(15) 0.0269(15) 0.0023(13) 0.0032(12) 0.0035(13)
C24 0.0282(16) 0.0337(17) 0.0370(17) 0.0002(15) 0.0021(13) 0.0021(14)
C45 0.0295(16) 0.0302(16) 0.0398(17) -0.0027(14) 0.0099(14) 0.0015(14)
C26 0.0343(18) 0.051(2) 0.0315(17) 0.0072(16) 0.0104(14) 0.0118(16)
C28 0.0251(16) 0.041(2) 0.058(2) 0.0030(18) 0.0122(15) 0.0070(15)
C42 0.0289(17) 0.054(2) 0.044(2) -0.0034(18) 0.0034(15) 0.0023(16)
C53 0.083(3) 0.042(2) 0.0289(17) 0.0035(16) 0.0255(19) 0.019(2)
C27 0.0358(18) 0.056(2) 0.0415(19) 0.0049(18) 0.0187(15) 0.0094(17)
C5 0.0396(19) 0.063(3) 0.0365(18) -0.0036(18) 0.0108(15) 0.0029(18)
C21 0.0231(15) 0.049(2) 0.0446(19) -0.0078(17) 0.0091(14) -0.0060(15)
C15 0.0373(18) 0.045(2) 0.0328(17) 0.0032(16) 0.0034(14) -0.0044(16)
C11 0.041(2) 0.044(2) 0.0419(19) 0.0024(17) 0.0094(16) 0.0014(17)
C48 0.0435(19) 0.0331(17) 0.0267(15) 0.0056(14) -0.0003(14) -0.0002(15)
C49 0.051(2) 0.0342(18) 0.0203(14) 0.0023(14) 0.0031(14) -0.0009(16)
C14 0.057(2) 0.044(2) 0.0324(18) 0.0016(16) -0.0077(17) -0.0070(19)
C10 0.0315(16) 0.0284(16) 0.0330(16) 0.0035(14) -0.0018(13) -0.0018(13)
C57 0.113(4) 0.095(4) 0.0281(19) -0.012(2) 0.027(2) 0.025(3)
C13 0.044(2) 0.042(2) 0.051(2) -0.0021(19) -0.0156(18) -0.0062(18)
C23 0.0397(19) 0.0330(18) 0.059(2) 0.0079(17) 0.0076(17) -0.0032(16)
C22 0.0338(18) 0.049(2) 0.056(2) 0.0081(19) 0.0111(16) -0.0131(17)
C8 0.041(2) 0.100(4) 0.040(2) -0.025(2) 0.0153(17) 0.005(2)
C35 0.037(2) 0.043(2) 0.073(3) 0.012(2) 0.0003(19) 0.0005(17)
C9 0.0338(18) 0.089(3) 0.0337(18) -0.019(2) 0.0046(15) 0.009(2)
C56 0.045(2) 0.074(3) 0.040(2) 0.005(2) -0.0072(17) -0.001(2)
C7 0.043(2) 0.074(3) 0.064(3) -0.025(2) 0.015(2) 0.010(2)
C38 0.052(2) 0.065(3) 0.057(2) 0.006(2) 0.009(2) -0.021(2)
C36 0.033(2) 0.061(3) 0.099(4) -0.002(3) -0.003(2) 0.005(2)
C37 0.0286(19) 0.074(3) 0.071(3) -0.010(2) 0.0103(18) -0.010(2)
C6 0.041(2) 0.075(3) 0.058(2) 0.005(2) 0.0079(18) 0.017(2)

loop_
_atom_type_symbol
_atom_type_description
_atom_type_scat_dispersion_real
_atom_type_scat_dispersion_imag
_atom_type_scat_source
C C 0.0033 0.0016 'International Tables Vol C Tables 4.2.6.8 and 6.1.1.4'
H H 0.0000 0.0000 'International Tables Vol C Tables 4.2.6.8 and 6.1.1.4'
Dy Dy -0.1892 4.4098 'International Tables Vol C Tables 4.2.6.8 and 6.1.1.4'
N N 0.0061 0.0033 'International Tables Vol C Tables 4.2.6.8 and 6.1.1.4'
O O 0.0106 0.0060 'International Tables Vol C Tables 4.2.6.8 and 6.1.1.4'

loop_
_geom_angle_atom_site_label_1
_geom_angle_atom_site_label_2
_geom_angle_atom_site_label_3
_geom_angle
_geom_angle_site_symmetry_1
_geom_angle_site_symmetry_3
_geom_angle_publ_flag
O5 Dy1 O4 78.78(8) . . ?
O5 Dy1 O6 72.53(7) . . ?
O5 Dy1 N1 132.02(7) . . ?
O5 Dy1 O2 78.07(7) . . ?
O5 Dy1 O3 148.98(7) . . ?
O5 Dy1 N2 78.51(8) . . ?
O1 Dy1 O5 121.13(8) . . ?
O1 Dy1 O4 142.90(7) . . ?
O1 Dy1 O6 75.59(7) . . ?
O1 Dy1 N1 78.14(7) . . ?
O1 Dy1 O2 73.80(7) . . ?
O1 Dy1 O3 79.26(7) . . ?
O1 Dy1 N2 136.34(8) . . ?
O4 Dy1 N1 113.13(8) . . ?
O4 Dy1 O2 81.48(8) . . ?
O4 Dy1 O3 72.15(7) . . ?
O4 Dy1 N2 74.44(8) . . ?
O6 Dy1 O4 141.20(7) . . ?
O6 Dy1 N1 71.22(7) . . ?
O6 Dy1 O2 116.41(8) . . ?
O6 Dy1 O3 138.27(7) . . ?
O6 Dy1 N2 74.68(7) . . ?
N1 Dy1 N2 62.38(8) . . ?
O2 Dy1 N1 147.31(7) . . ?
O2 Dy1 N2 149.12(8) . . ?
O3 Dy1 N1 71.38(7) . . ?
O3 Dy1 O2 87.04(8) . . ?
O3 Dy1 N2 103.28(8) . . ?
C31 O5 Dy1 135.5(2) . . ?
O4 C18 C25 116.2(3) . . ?
O4 C18 C17 125.5(3) . . ?
C17 C18 C25 118.2(3) . . ?
C43 C44 C45 120.5(3) . . ?
C1 O1 Dy1 137.4(2) . . ?
C39 C34 C31 122.4(3) . . ?
C35 C34 C31 118.5(3) . . ?
C35 C34 C39 119.1(3) . . ?
O3 C16 C19 116.4(2) . . ?
O3 C16 C17 123.8(3) . . ?
C17 C16 C19 119.8(3) . . ?
C18 O4 Dy1 136.55(18) . . ?
C33 O6 Dy1 135.19(19) . . ?
O1 C1 C2 124.1(3) . . ?
O1 C1 C4 117.3(3) . . ?
C2 C1 C4 118.6(3) . . ?
C50 N1 Dy1 121.54(19) . . ?
C46 N1 Dy1 119.87(19) . . ?
C46 N1 C50 117.0(3) . . ?
C3 O2 Dy1 135.3(2) . . ?
C20 C19 C16 118.8(3) . . ?
C24 C19 C16 123.1(3) . . ?
C24 C19 C20 118.2(3) . . ?
O6 C33 C40 116.2(3) . . ?
O6 C33 C32 123.4(3) . . ?
C32 C33 C40 120.4(3) . . ?
C16 O3 Dy1 137.81(18) . . ?
C41 C40 C33 118.8(3) . . ?
C41 C40 C45 117.6(3) . . ?
C45 C40 C33 123.5(3) . . ?
C51 N2 Dy1 121.83(18) . . ?
C55 N2 Dy1 120.0(2) . . ?
C55 N2 C51 118.1(3) . . ?
N1 C50 C51 114.6(3) . . ?
N1 C50 C49 122.2(3) . . ?
C49 C50 C51 123.2(3) . . ?
C30 C25 C18 122.8(3) . . ?
C26 C25 C18 118.5(3) . . ?
C26 C25 C30 118.7(3) . . ?
C31 C32 C33 123.8(3) . . ?
N2 C51 C50 116.3(2) . . ?
N2 C51 C52 121.9(3) . . ?
C52 C51 C50 121.8(3) . . ?
O2 C3 C2 124.2(3) . . ?
O2 C3 C10 117.6(3) . . ?
C2 C3 C10 118.2(3) . . ?
C1 C2 C3 125.2(3) . . ?
C5 C4 C1 119.6(3) . . ?
C5 C4 C9 117.9(3) . . ?
C9 C4 C1 122.4(3) . . ?
C21 C20 C19 121.0(3) . . ?
C53 C52 C51 119.7(4) . . ?
N1 C46 C47 123.6(3) . . ?
C42 C41 C40 121.3(3) . . ?
C42 C43 C44 120.1(3) . . ?
O5 C31 C34 115.2(3) . . ?
O5 C31 C32 124.9(3) . . ?
C32 C31 C34 119.9(3) . . ?
C25 C30 C29 120.5(3) . . ?
C53 C54 C55 119.7(3) . . ?
N2 C55 C54 122.7(4) . . ?
C28 C29 C30 120.2(3) . . ?
C46 C47 C48 119.7(3) . . ?
C13 C12 C11 120.1(3) . . ?
C34 C39 C38 119.3(4) . . ?
C18 C17 C16 122.9(3) . . ?
C23 C24 C19 120.9(3) . . ?
C44 C45 C40 120.3(3) . . ?
C27 C26 C25 120.6(3) . . ?
C27 C28 C29 119.4(3) . . ?
C43 C42 C41 120.1(3) . . ?
C52 C53 C57 121.0(4) . . ?
C54 C53 C52 117.9(3) . . ?
C54 C53 C57 121.1(4) . . ?
C28 C27 C26 120.5(3) . . ?
C4 C5 C6 121.3(3) . . ?
C22 C21 C20 119.8(3) . . ?
C14 C15 C10 120.9(3) . . ?
C10 C11 C12 120.1(3) . . ?
C47 C48 C49 116.8(3) . . ?
C47 C48 C56 120.9(3) . . ?
C49 C48 C56 122.4(3) . . ?
C50 C49 C48 120.6(3) . . ?
C13 C14 C15 120.3(3) . . ?
C15 C10 C3 122.7(3) . . ?
C11 C10 C3 118.9(3) . . ?
C11 C10 C15 118.3(3) . . ?
C12 C13 C14 120.3(3) . . ?
C22 C23 C24 120.1(3) . . ?
C21 C22 C23 120.0(3) . . ?
C7 C8 C9 121.3(3) . . ?
C34 C35 C36 120.5(4) . . ?
C8 C9 C4 120.0(4) . . ?
C8 C7 C6 119.6(4) . . ?
C37 C38 C39 121.0(4) . . ?
C37 C36 C35 120.6(4) . . ?
C36 C37 C38 119.4(4) . . ?
C7 C6 C5 120.0(4) . . ?

loop_
_geom_bond_atom_site_label_1
_geom_bond_atom_site_label_2
_geom_bond_distance
_geom_bond_site_symmetry_2
_geom_bond_publ_flag
Dy1 O5 2.307(2) . ?
Dy1 O1 2.303(2) . ?
Dy1 O4 2.336(2) . ?
Dy1 O6 2.3284(19) . ?
Dy1 N1 2.562(3) . ?
Dy1 O2 2.341(2) . ?
Dy1 O3 2.338(2) . ?
Dy1 N2 2.569(2) . ?
O5 C31 1.288(4) . ?
C18 O4 1.264(3) . ?
C18 C25 1.509(4) . ?
C18 C17 1.401(4) . ?
C44 C43 1.374(5) . ?
C44 C45 1.382(4) . ?
O1 C1 1.269(4) . ?
C34 C31 1.506(4) . ?
C34 C39 1.387(5) . ?
C34 C35 1.375(5) . ?
C16 C19 1.500(4) . ?
C16 O3 1.260(3) . ?
C16 C17 1.407(4) . ?
O6 C33 1.269(3) . ?
C1 C2 1.396(5) . ?
C1 C4 1.505(4) . ?
N1 C50 1.351(3) . ?
N1 C46 1.341(4) . ?
O2 C3 1.282(4) . ?
C19 C20 1.396(4) . ?
C19 C24 1.389(4) . ?
C33 C40 1.502(4) . ?
C33 C32 1.403(4) . ?
C40 C41 1.396(4) . ?
C40 C45 1.399(4) . ?
N2 C51 1.341(4) . ?
N2 C55 1.339(4) . ?
C50 C51 1.495(4) . ?
C50 C49 1.377(4) . ?
C25 C30 1.390(4) . ?
C25 C26 1.390(4) . ?
C32 C31 1.389(4) . ?
C51 C52 1.396(4) . ?
C3 C2 1.406(4) . ?
C3 C10 1.494(4) . ?
C4 C5 1.377(5) . ?
C4 C9 1.399(4) . ?
C20 C21 1.384(4) . ?
C52 C53 1.385(5) . ?
C46 C47 1.376(4) . ?
C41 C42 1.376(5) . ?
C43 C42 1.365(5) . ?
C30 C29 1.390(4) . ?
C54 C55 1.385(4) . ?
C54 C53 1.375(6) . ?
C29 C28 1.384(5) . ?
C47 C48 1.389(4) . ?
C12 C11 1.393(5) . ?
C12 C13 1.364(6) . ?
C39 C38 1.387(5) . ?
C24 C23 1.382(4) . ?
C26 C27 1.382(4) . ?
C28 C27 1.382(5) . ?
C53 C57 1.523(5) . ?
C5 C6 1.383(5) . ?
C21 C22 1.379(5) . ?
C15 C14 1.366(5) . ?
C15 C10 1.395(4) . ?
C11 C10 1.382(4) . ?
C48 C49 1.390(5) . ?
C48 C56 1.499(5) . ?
C14 C13 1.366(5) . ?
C23 C22 1.381(5) . ?
C8 C9 1.373(5) . ?
C8 C7 1.361(6) . ?
C35 C36 1.379(5) . ?
C7 C6 1.366(5) . ?
C38 C37 1.368(6) . ?
C36 C37 1.360(6) . ?
